data_7036535
loop_
_publ_author_name
'Bhat, Sajad A.'
'Mague, Joel T.'
'Balakrishna, Maravanji S.'

_publ_section_title
;
 Gold(i) complexes of bisphosphines with bis(azol-1-yl)methane backbone:
 structure of a rare dinuclear gold(i) complex
 [(Au2Cl){CH2(1,2-C3H2N2PPh2)2}3Cl].
;
_journal_issue 40
_journal_name_full 'Dalton transactions (Cambridge, England : 2003)'
_journal_page_first 17696
_journal_page_last 17703
_journal_paper_doi 10.1039/c5dt03161c
_journal_volume 44
_journal_year 2015
_chemical_formula_moiety 'C31 H26 Au2 Cl2 N4 P2, C H2 Cl2'
_chemical_formula_sum 'C32 H28 Au2 Cl4 N4 P2'
_chemical_formula_weight 1066.26
_chemical_name_systematic \m-(2-(Diphenylphosphanyl)-1-{[2-(diphenylphosphanyl)-1H-imidazole]methyl}-1H-imidazole-\k
_space_group_crystal_system orthorhombic
_space_group_IT_number 61
_space_group_name_Hall '-P 2ac 2ab'
_space_group_name_H-M_alt 'P b c a'
_symmetry_space_group_name_Hall '-P 2ac 2ab'
_symmetry_space_group_name_H-M 'P b c a'
_atom_sites_solution_hydrogens geom
_atom_sites_solution_primary direct
_atom_sites_solution_secondary difmap
_audit_creation_method SHELXL-2014/7
_audit_update_record
;
2015-09-04 deposited with the CCDC.
2015-09-10 downloaded from the CCDC.
;
_cell_angle_alpha 90
_cell_angle_beta 90
_cell_angle_gamma 90
_cell_formula_units_Z 8
_cell_length_a 15.155(2)
_cell_length_b 17.012(3)
_cell_length_c 26.119(4)
_cell_measurement_reflns_used 9052
_cell_measurement_temperature 100(2)
_cell_measurement_theta_max 29.08
_cell_measurement_theta_min 2.38
_cell_volume 6733.9(18)
_computing_cell_refinement 'Bruker SAINT (Bruker-AXS, 2009)'
_computing_data_collection 'Bruker APEX2 (Bruker-AXS, 2010)'
_computing_data_reduction 'Bruker SAINT (Bruker-AXS, 2009)'
_computing_molecular_graphics 'Bruker SHELXTL (Bruker-AXS, 2008)'
_computing_publication_material 'Bruker SHELXTL (Bruker-AXS, 2008)'
_computing_structure_refinement 'SHELXL-2014/7 (Sheldrick, 2015)'
_computing_structure_solution 'SHELXS (Sheldrick, 2008)'
_diffrn_ambient_temperature 100(2)
_diffrn_detector_area_resol_mean 8.3660
_diffrn_measured_fraction_theta_full 0.999
_diffrn_measured_fraction_theta_max 0.986
_diffrn_measurement_device_type 'Bruker Smart APEX CCD'
_diffrn_measurement_method '\f and \w scans'
_diffrn_radiation_monochromator graphite
_diffrn_radiation_type MoK\a
_diffrn_radiation_wavelength 0.71073
_diffrn_reflns_av_R_equivalents 0.0720
_diffrn_reflns_av_unetI/netI 0.0331
_diffrn_reflns_laue_measured_fraction_full 0.999
_diffrn_reflns_laue_measured_fraction_max 0.986
_diffrn_reflns_limit_h_max 20
_diffrn_reflns_limit_h_min -20
_diffrn_reflns_limit_k_max 23
_diffrn_reflns_limit_k_min -23
_diffrn_reflns_limit_l_max 35
_diffrn_reflns_limit_l_min -35
_diffrn_reflns_number 113003
_diffrn_reflns_point_group_measured_fraction_full 0.999
_diffrn_reflns_point_group_measured_fraction_max 0.986
_diffrn_reflns_theta_full 28.500
_diffrn_reflns_theta_max 29.124
_diffrn_reflns_theta_min 1.961
_diffrn_source 'fine-focus sealed tube'
_exptl_absorpt_coefficient_mu 9.147
_exptl_absorpt_correction_T_max 0.46
_exptl_absorpt_correction_T_min 0.14
_exptl_absorpt_correction_type numerical
_exptl_absorpt_process_details 'SADABS (Sheldrick, 2009)'
_exptl_crystal_colour colourless
_exptl_crystal_density_diffrn 2.103
_exptl_crystal_density_method 'not measured'
_exptl_crystal_description column
_exptl_crystal_F_000 4032
_exptl_crystal_size_max 0.250
_exptl_crystal_size_mid 0.110
_exptl_crystal_size_min 0.100
_exptl_transmission_factor_max 0.462
_exptl_transmission_factor_min 0.140
_refine_diff_density_max 1.743
_refine_diff_density_min -0.831
_refine_diff_density_rms 0.154
_refine_ls_extinction_method none
_refine_ls_goodness_of_fit_ref 1.046
_refine_ls_hydrogen_treatment constr
_refine_ls_matrix_type full
_refine_ls_number_parameters 397
_refine_ls_number_reflns 8941
_refine_ls_number_restraints 0
_refine_ls_restrained_S_all 1.046
_refine_ls_R_factor_all 0.0367
_refine_ls_R_factor_gt 0.0257
_refine_ls_shift/su_max 0.005
_refine_ls_shift/su_mean 0.000
_refine_ls_structure_factor_coef Fsqd
_refine_ls_weighting_details 'w=1/[\s^2^(Fo^2^)+(0.0162P)^2^+18.6202P] where P=(Fo^2^+2Fc^2^)/3'
_refine_ls_weighting_scheme calc
_refine_ls_wR_factor_gt 0.0525
_refine_ls_wR_factor_ref 0.0575
_reflns_Friedel_coverage 0.000
_reflns_number_gt 7489
_reflns_number_total 8941
_reflns_threshold_expression 'I > 2\s(I)'
_cod_data_source_file c5dt03161c2.cif
_cod_data_source_block MSB595_0m
_cod_depositor_comments 'Adding full bibliography for 7036535--7036536.cif.'
_cod_database_code 7036535
_shelx_shelxl_version_number 2014/7
_shelx_space_group_comment
;
The symmetry employed for this shelxl refinement is uniquely defined
by the following loop, which should always be used as a source of
symmetry information in preference to the above space-group names.
They are only intended as comments.
;
_shelx_estimated_absorpt_t_min 0.208
_shelx_estimated_absorpt_t_max 0.462

loop_
_space_group_symop_operation_xyz
'x, y, z'
'-x+1/2, -y, z+1/2'
'-x, y+1/2, -z+1/2'
'x+1/2, -y+1/2, -z'
'-x, -y, -z'
'x-1/2, y, -z-1/2'
'x, -y-1/2, z-1/2'
'-x-1/2, y-1/2, z'

loop_
_atom_site_label
_atom_site_type_symbol
_atom_site_fract_x
_atom_site_fract_y
_atom_site_fract_z
_atom_site_U_iso_or_equiv
_atom_site_adp_type
_atom_site_occupancy
_atom_site_site_symmetry_order
_atom_site_calc_flag
_atom_site_refinement_flags_posn
_atom_site_refinement_flags_adp
Au1 Au 0.98125(2) 0.27123(2) 0.68030(2) 0.01468(4) Uani 1 1 d . .
Au2 Au 0.99539(2) 0.09855(2) 0.63903(2) 0.01655(4) Uani 1 1 d . .
Cl1 Cl 1.01740(6) 0.33261(5) 0.60461(3) 0.02036(17) Uani 1 1 d . .
Cl2 Cl 1.12689(6) 0.11661(5) 0.68169(4) 0.02162(18) Uani 1 1 d . .
P1 P 0.96156(6) 0.22631(5) 0.76022(3) 0.01455(17) Uani 1 1 d . .
P2 P 0.87709(6) 0.06111(6) 0.59397(4) 0.01742(18) Uani 1 1 d . .
N1 N 0.9746(2) 0.07369(19) 0.79633(12) 0.0189(6) Uani 1 1 d . .
N2 N 0.86378(18) 0.08705(17) 0.74115(11) 0.0147(6) Uani 1 1 d . .
N3 N 0.75516(19) 0.06397(17) 0.67624(11) 0.0153(6) Uani 1 1 d . .
N4 N 0.7297(2) -0.02706(19) 0.61671(12) 0.0212(7) Uani 1 1 d . .
C1 C 0.8784(2) 0.2799(2) 0.79573(13) 0.0158(7) Uani 1 1 d . .
C2 C 0.8817(3) 0.3617(2) 0.79509(15) 0.0216(8) Uani 1 1 d . .
H2 H 0.9265 0.3877 0.7761 0.026 Uiso 1 1 calc R U
C3 C 0.8200(3) 0.4056(2) 0.82201(16) 0.0249(8) Uani 1 1 d . .
H3 H 0.8233 0.4614 0.8219 0.030 Uiso 1 1 calc R U
C4 C 0.7534(3) 0.3678(2) 0.84905(16) 0.0257(9) Uani 1 1 d . .
H4 H 0.7107 0.3978 0.8671 0.031 Uiso 1 1 calc R U
C5 C 0.7491(3) 0.2865(2) 0.84972(14) 0.0215(8) Uani 1 1 d . .
H5 H 0.7034 0.2608 0.8682 0.026 Uiso 1 1 calc R U
C6 C 0.8115(2) 0.2423(2) 0.82342(14) 0.0195(7) Uani 1 1 d . .
H6 H 0.8087 0.1866 0.8242 0.023 Uiso 1 1 calc R U
C7 C 1.0622(2) 0.2412(2) 0.79654(13) 0.0154(7) Uani 1 1 d . .
C8 C 1.1291(2) 0.2864(2) 0.77475(15) 0.0197(7) Uani 1 1 d . .
H8 H 1.1249 0.3020 0.7399 0.024 Uiso 1 1 calc R U
C9 C 1.2018(2) 0.3086(2) 0.80347(15) 0.0216(8) Uani 1 1 d . .
H9 H 1.2462 0.3407 0.7886 0.026 Uiso 1 1 calc R U
C10 C 1.2097(3) 0.2839(2) 0.85410(15) 0.0236(8) Uani 1 1 d . .
H10 H 1.2595 0.2990 0.8738 0.028 Uiso 1 1 calc R U
C11 C 1.1446(3) 0.2370(2) 0.87567(15) 0.0248(8) Uani 1 1 d . .
H11 H 1.1503 0.2192 0.9100 0.030 Uiso 1 1 calc R U
C12 C 1.0708(3) 0.2162(2) 0.84698(15) 0.0238(8) Uani 1 1 d . .
H12 H 1.0260 0.1846 0.8620 0.029 Uiso 1 1 calc R U
C13 C 0.9320(2) 0.1237(2) 0.76696(13) 0.0151(7) Uani 1 1 d . .
C14 C 0.9327(2) 0.0027(2) 0.78966(15) 0.0215(8) Uani 1 1 d . .
H14 H 0.9491 -0.0448 0.8062 0.026 Uiso 1 1 calc R U
C15 C 0.8645(2) 0.0099(2) 0.75622(14) 0.0187(7) Uani 1 1 d . .
H15 H 0.8253 -0.0304 0.7455 0.022 Uiso 1 1 calc R U
C16 C 0.7974(2) 0.1228(2) 0.70745(14) 0.0168(7) Uani 1 1 d . .
H16A H 0.7525 0.1501 0.7285 0.020 Uiso 1 1 calc R U
H16B H 0.8261 0.1623 0.6851 0.020 Uiso 1 1 calc R U
C17 C 0.6767(2) 0.0281(2) 0.68899(15) 0.0194(7) Uani 1 1 d . .
H17 H 0.6403 0.0393 0.7177 0.023 Uiso 1 1 calc R U
C18 C 0.6622(2) -0.0268(2) 0.65188(15) 0.0212(8) Uani 1 1 d . .
H18 H 0.6121 -0.0603 0.6505 0.025 Uiso 1 1 calc R U
C19 C 0.7848(2) 0.0281(2) 0.63222(14) 0.0171(7) Uani 1 1 d . .
C20 C 0.8258(2) 0.1322(2) 0.55230(14) 0.0211(8) Uani 1 1 d . .
C21 C 0.7510(3) 0.1130(3) 0.52319(15) 0.0269(9) Uani 1 1 d . .
H21 H 0.7246 0.0625 0.5263 0.032 Uiso 1 1 calc R U
C22 C 0.7160(3) 0.1681(3) 0.48997(16) 0.0350(11) Uani 1 1 d . .
H22 H 0.6662 0.1550 0.4697 0.042 Uiso 1 1 calc R U
C23 C 0.7531(3) 0.2424(3) 0.48605(17) 0.0364(11) Uani 1 1 d . .
H23 H 0.7299 0.2791 0.4622 0.044 Uiso 1 1 calc R U
C24 C 0.8232(3) 0.2628(3) 0.51642(17) 0.0327(10) Uani 1 1 d . .
H24 H 0.8463 0.3147 0.5151 0.039 Uiso 1 1 calc R U
C25 C 0.8606(3) 0.2076(2) 0.54922(15) 0.0240(8) Uani 1 1 d . .
H25 H 0.9101 0.2215 0.5696 0.029 Uiso 1 1 calc R U
C26 C 0.9066(3) -0.0249(2) 0.55677(16) 0.0250(8) Uani 1 1 d . .
C27 C 0.9598(3) -0.0809(3) 0.5800(2) 0.0348(10) Uani 1 1 d . .
H27 H 0.9801 -0.0730 0.6140 0.042 Uiso 1 1 calc R U
C28 C 0.9833(3) -0.1486(3) 0.5533(3) 0.0489(15) Uani 1 1 d . .
H28 H 1.0206 -0.1864 0.5690 0.059 Uiso 1 1 calc R U
C29 C 0.9530(4) -0.1608(3) 0.5046(2) 0.0516(16) Uani 1 1 d . .
H29 H 0.9672 -0.2080 0.4871 0.062 Uiso 1 1 calc R U
C30 C 0.9017(3) -0.1045(3) 0.4810(2) 0.0471(15) Uani 1 1 d . .
H30 H 0.8817 -0.1127 0.4469 0.056 Uiso 1 1 calc R U
C31 C 0.8792(3) -0.0360(3) 0.50662(17) 0.0326(10) Uani 1 1 d . .
H31 H 0.8452 0.0032 0.4899 0.039 Uiso 1 1 calc R U
C32 C 0.9560(3) 0.0391(3) 0.92364(17) 0.0330(10) Uani 1 1 d . .
H32A H 0.9826 0.0466 0.8894 0.040 Uiso 1 1 calc R U
H32B H 0.9672 -0.0159 0.9343 0.040 Uiso 1 1 calc R U
Cl3 Cl 1.00681(8) 0.10363(7) 0.96757(5) 0.0388(3) Uani 1 1 d . .
Cl4 Cl 0.84125(9) 0.05486(9) 0.91969(6) 0.0585(4) Uani 1 1 d . .

loop_
_atom_site_aniso_label
_atom_site_aniso_U_11
_atom_site_aniso_U_22
_atom_site_aniso_U_33
_atom_site_aniso_U_23
_atom_site_aniso_U_13
_atom_site_aniso_U_12
Au1 0.01472(7) 0.01384(7) 0.01549(7) 0.00106(5) 0.00000(5) -0.00013(5)
Au2 0.01218(7) 0.01843(7) 0.01904(7) -0.00011(5) -0.00018(5) -0.00104(5)
Cl1 0.0230(4) 0.0194(4) 0.0187(4) 0.0040(3) 0.0018(3) -0.0016(3)
Cl2 0.0148(4) 0.0198(4) 0.0302(5) -0.0017(4) -0.0045(4) 0.0007(3)
P1 0.0130(4) 0.0141(4) 0.0165(4) 0.0006(3) 0.0000(3) -0.0007(3)
P2 0.0130(4) 0.0199(5) 0.0193(5) -0.0016(4) 0.0004(3) -0.0018(3)
N1 0.0166(15) 0.0194(15) 0.0208(15) 0.0008(12) -0.0007(12) -0.0003(12)
N2 0.0099(13) 0.0157(15) 0.0186(15) 0.0002(11) 0.0005(11) -0.0005(10)
N3 0.0112(14) 0.0146(15) 0.0201(15) -0.0002(12) -0.0015(11) -0.0011(11)
N4 0.0157(15) 0.0245(17) 0.0234(16) 0.0009(13) -0.0016(12) -0.0029(12)
C1 0.0127(16) 0.0180(18) 0.0166(17) -0.0020(14) -0.0018(13) 0.0004(13)
C2 0.0207(19) 0.0171(18) 0.027(2) 0.0014(15) 0.0008(15) -0.0037(14)
C3 0.025(2) 0.0163(18) 0.033(2) -0.0019(16) -0.0004(17) 0.0021(15)
C4 0.021(2) 0.025(2) 0.031(2) -0.0079(17) 0.0012(16) 0.0077(16)
C5 0.0189(18) 0.023(2) 0.0222(19) -0.0025(15) 0.0043(15) -0.0004(14)
C6 0.0191(18) 0.0178(18) 0.0216(18) -0.0021(14) -0.0002(14) -0.0032(13)
C7 0.0117(16) 0.0158(17) 0.0188(17) 0.0009(13) -0.0016(13) 0.0005(12)
C8 0.0173(18) 0.0197(19) 0.0221(19) -0.0022(14) 0.0003(14) 0.0004(13)
C9 0.0135(17) 0.0204(19) 0.031(2) -0.0034(15) 0.0015(15) 0.0006(14)
C10 0.0194(19) 0.023(2) 0.029(2) -0.0056(16) -0.0094(16) 0.0021(14)
C11 0.027(2) 0.027(2) 0.0205(19) 0.0006(16) -0.0044(16) -0.0007(16)
C12 0.028(2) 0.021(2) 0.0222(19) 0.0015(15) -0.0007(16) -0.0045(15)
C13 0.0131(16) 0.0153(17) 0.0170(17) -0.0003(13) 0.0031(13) -0.0013(12)
C14 0.0201(19) 0.0167(18) 0.028(2) 0.0039(15) -0.0026(15) 0.0018(14)
C15 0.0202(18) 0.0108(16) 0.0252(19) 0.0016(14) -0.0009(15) -0.0012(13)
C16 0.0136(17) 0.0172(17) 0.0196(18) -0.0004(14) -0.0045(13) 0.0007(13)
C17 0.0100(16) 0.0239(19) 0.0242(19) 0.0020(15) 0.0011(14) -0.0005(13)
C18 0.0149(18) 0.0229(19) 0.026(2) 0.0021(15) -0.0035(15) -0.0054(14)
C19 0.0122(16) 0.0188(18) 0.0204(18) 0.0024(14) 0.0000(13) 0.0009(13)
C20 0.0162(18) 0.029(2) 0.0180(18) -0.0008(15) 0.0033(14) 0.0014(15)
C21 0.021(2) 0.038(2) 0.022(2) 0.0005(17) -0.0012(16) -0.0007(16)
C22 0.022(2) 0.058(3) 0.025(2) 0.004(2) -0.0017(17) 0.006(2)
C23 0.035(3) 0.045(3) 0.029(2) 0.012(2) 0.0028(19) 0.015(2)
C24 0.038(3) 0.030(2) 0.031(2) 0.0069(18) 0.0105(19) 0.0064(19)
C25 0.022(2) 0.027(2) 0.023(2) -0.0004(16) 0.0046(15) 0.0016(15)
C26 0.0181(19) 0.023(2) 0.034(2) -0.0033(16) 0.0109(16) -0.0051(15)
C27 0.029(2) 0.026(2) 0.050(3) -0.003(2) 0.012(2) -0.0004(17)
C28 0.036(3) 0.028(3) 0.083(4) -0.003(3) 0.025(3) 0.001(2)
C29 0.046(3) 0.032(3) 0.077(4) -0.028(3) 0.040(3) -0.015(2)
C30 0.038(3) 0.057(3) 0.046(3) -0.031(3) 0.025(2) -0.022(2)
C31 0.026(2) 0.038(3) 0.034(2) -0.0106(19) 0.0137(18) -0.0107(18)
C32 0.044(3) 0.026(2) 0.029(2) -0.0026(18) -0.0008(19) 0.0004(19)
Cl3 0.0471(7) 0.0364(6) 0.0329(6) -0.0034(4) -0.0030(5) -0.0054(5)
Cl4 0.0388(7) 0.0594(9) 0.0773(10) -0.0267(8) 0.0055(7) -0.0106(6)

loop_
_atom_type_symbol
_atom_type_description
_atom_type_scat_dispersion_real
_atom_type_scat_dispersion_imag
_atom_type_scat_source
C C 0.0033 0.0016 'International Tables Vol C Tables 4.2.6.8 and 6.1.1.4'
H H 0.0000 0.0000 'International Tables Vol C Tables 4.2.6.8 and 6.1.1.4'
N N 0.0061 0.0033 'International Tables Vol C Tables 4.2.6.8 and 6.1.1.4'
P P 0.1023 0.0942 'International Tables Vol C Tables 4.2.6.8 and 6.1.1.4'
Cl Cl 0.1484 0.1585 'International Tables Vol C Tables 4.2.6.8 and 6.1.1.4'
Au Au -2.0133 8.8022 'International Tables Vol C Tables 4.2.6.8 and 6.1.1.4'

loop_
_geom_angle_atom_site_label_1
_geom_angle_atom_site_label_2
_geom_angle_atom_site_label_3
_geom_angle
P1 Au1 Cl1 170.25(3)
P1 Au1 Au2 90.56(2)
Cl1 Au1 Au2 96.52(2)
P2 Au2 Cl2 170.27(3)
P2 Au2 Au1 113.12(3)
Cl2 Au2 Au1 76.59(2)
C13 P1 C1 105.24(16)
C13 P1 C7 106.96(16)
C1 P1 C7 104.32(16)
C13 P1 Au1 116.86(12)
C1 P1 Au1 113.44(12)
C7 P1 Au1 109.11(12)
C20 P2 C19 102.03(17)
C20 P2 C26 108.92(19)
C19 P2 C26 103.66(17)
C20 P2 Au2 118.16(13)
C19 P2 Au2 114.69(12)
C26 P2 Au2 108.32(14)
C13 N1 C14 105.5(3)
C15 N2 C13 106.7(3)
C15 N2 C16 125.1(3)
C13 N2 C16 128.1(3)
C17 N3 C19 106.7(3)
C17 N3 C16 123.7(3)
C19 N3 C16 129.4(3)
C19 N4 C18 105.3(3)
C2 C1 C6 119.2(3)
C2 C1 P1 118.1(3)
C6 C1 P1 122.6(3)
C3 C2 C1 120.5(4)
C3 C2 H2 119.8
C1 C2 H2 119.8
C2 C3 C4 119.8(4)
C2 C3 H3 120.1
C4 C3 H3 120.1
C5 C4 C3 120.2(4)
C5 C4 H4 119.9
C3 C4 H4 119.9
C4 C5 C6 120.1(4)
C4 C5 H5 120.0
C6 C5 H5 120.0
C5 C6 C1 120.2(3)
C5 C6 H6 119.9
C1 C6 H6 119.9
C12 C7 C8 119.1(3)
C12 C7 P1 122.1(3)
C8 C7 P1 118.4(3)
C9 C8 C7 120.5(4)
C9 C8 H8 119.7
C7 C8 H8 119.7
C8 C9 C10 120.0(4)
C8 C9 H9 120.0
C10 C9 H9 120.0
C11 C10 C9 119.8(4)
C11 C10 H10 120.1
C9 C10 H10 120.1
C10 C11 C12 119.9(4)
C10 C11 H11 120.0
C12 C11 H11 120.0
C7 C12 C11 120.5(4)
C7 C12 H12 119.7
C11 C12 H12 119.7
N1 C13 N2 111.0(3)
N1 C13 P1 124.0(3)
N2 C13 P1 125.0(3)
C15 C14 N1 110.7(3)
C15 C14 H14 124.6
N1 C14 H14 124.6
C14 C15 N2 106.1(3)
C14 C15 H15 127.0
N2 C15 H15 127.0
N3 C16 N2 110.8(3)
N3 C16 H16A 109.5
N2 C16 H16A 109.5
N3 C16 H16B 109.5
N2 C16 H16B 109.5
H16A C16 H16B 108.1
C18 C17 N3 105.8(3)
C18 C17 H17 127.1
N3 C17 H17 127.1
C17 C18 N4 110.9(3)
C17 C18 H18 124.6
N4 C18 H18 124.6
N4 C19 N3 111.4(3)
N4 C19 P2 122.7(3)
N3 C19 P2 125.2(3)
C25 C20 C21 119.4(4)
C25 C20 P2 119.4(3)
C21 C20 P2 121.2(3)
C22 C21 C20 119.4(4)
C22 C21 H21 120.3
C20 C21 H21 120.3
C21 C22 C23 120.6(4)
C21 C22 H22 119.7
C23 C22 H22 119.7
C24 C23 C22 120.2(4)
C24 C23 H23 119.9
C22 C23 H23 119.9
C23 C24 C25 120.0(4)
C23 C24 H24 120.0
C25 C24 H24 120.0
C20 C25 C24 120.3(4)
C20 C25 H25 119.9
C24 C25 H25 119.9
C27 C26 C31 119.5(4)
C27 C26 P2 117.6(3)
C31 C26 P2 122.9(3)
C26 C27 C28 119.9(5)
C26 C27 H27 120.0
C28 C27 H27 120.0
C29 C28 C27 120.3(5)
C29 C28 H28 119.9
C27 C28 H28 119.9
C28 C29 C30 120.0(5)
C28 C29 H29 120.0
C30 C29 H29 120.0
C29 C30 C31 120.3(5)
C29 C30 H30 119.8
C31 C30 H30 119.8
C30 C31 C26 119.9(5)
C30 C31 H31 120.1
C26 C31 H31 120.1
Cl4 C32 Cl3 111.9(2)
Cl4 C32 H32A 109.2
Cl3 C32 H32A 109.2
Cl4 C32 H32B 109.2
Cl3 C32 H32B 109.2
H32A C32 H32B 107.9

loop_
_geom_bond_atom_site_label_1
_geom_bond_atom_site_label_2
_geom_bond_distance
Au1 P1 2.2429(9)
Au1 Cl1 2.3018(9)
Au1 Au2 3.1365(5)
Au2 P2 2.2373(10)
Au2 Cl2 2.3037(9)
P1 C13 1.810(4)
P1 C1 1.811(4)
P1 C7 1.814(4)
P2 C20 1.803(4)
P2 C19 1.808(4)
P2 C26 1.813(4)
N1 C13 1.315(5)
N1 C14 1.375(5)
N2 C15 1.370(4)
N2 C13 1.383(4)
N2 C16 1.469(4)
N3 C17 1.377(4)
N3 C19 1.377(4)
N3 C16 1.441(4)
N4 C19 1.320(5)
N4 C18 1.376(5)
C1 C2 1.394(5)
C1 C6 1.400(5)
C2 C3 1.388(5)
C2 H2 0.9500
C3 C4 1.390(6)
C3 H3 0.9500
C4 C5 1.385(6)
C4 H4 0.9500
C5 C6 1.389(5)
C5 H5 0.9500
C6 H6 0.9500
C7 C12 1.391(5)
C7 C8 1.394(5)
C8 C9 1.384(5)
C8 H8 0.9500
C9 C10 1.393(6)
C9 H9 0.9500
C10 C11 1.388(6)
C10 H10 0.9500
C11 C12 1.391(5)
C11 H11 0.9500
C12 H12 0.9500
C14 C15 1.358(5)
C14 H14 0.9500
C15 H15 0.9500
C16 H16A 0.9900
C16 H16B 0.9900
C17 C18 1.364(5)
C17 H17 0.9500
C18 H18 0.9500
C20 C25 1.389(6)
C20 C21 1.404(5)
C21 C22 1.383(6)
C21 H21 0.9500
C22 C23 1.387(7)
C22 H22 0.9500
C23 C24 1.371(7)
C23 H23 0.9500
C24 C25 1.392(6)
C24 H24 0.9500
C25 H25 0.9500
C26 C27 1.387(6)
C26 C31 1.387(6)
C27 C28 1.392(7)
C27 H27 0.9500
C28 C29 1.368(8)
C28 H28 0.9500
C29 C30 1.380(8)
C29 H29 0.9500
C30 C31 1.386(6)
C30 H30 0.9500
C31 H31 0.9500
C32 Cl4 1.763(5)
C32 Cl3 1.765(4)
C32 H32A 0.9900
C32 H32B 0.9900

loop_
_geom_torsion_atom_site_label_1
_geom_torsion_atom_site_label_2
_geom_torsion_atom_site_label_3
_geom_torsion_atom_site_label_4
_geom_torsion
C13 P1 C1 C2 -176.7(3)
C7 P1 C1 C2 70.9(3)
Au1 P1 C1 C2 -47.7(3)
C13 P1 C1 C6 3.2(3)
C7 P1 C1 C6 -109.3(3)
Au1 P1 C1 C6 132.1(3)
C6 C1 C2 C3 0.7(6)
P1 C1 C2 C3 -179.5(3)
C1 C2 C3 C4 -1.2(6)
C2 C3 C4 C5 0.8(6)
C3 C4 C5 C6 0.1(6)
C4 C5 C6 C1 -0.6(6)
C2 C1 C6 C5 0.2(5)
P1 C1 C6 C5 -179.6(3)
C13 P1 C7 C12 -50.2(3)
C1 P1 C7 C12 61.0(3)
Au1 P1 C7 C12 -177.5(3)
C13 P1 C7 C8 136.7(3)
C1 P1 C7 C8 -112.1(3)
Au1 P1 C7 C8 9.5(3)
C12 C7 C8 C9 -2.4(5)
P1 C7 C8 C9 170.9(3)
C7 C8 C9 C10 1.9(6)
C8 C9 C10 C11 -0.1(6)
C9 C10 C11 C12 -1.2(6)
C8 C7 C12 C11 1.0(6)
P1 C7 C12 C11 -172.0(3)
C10 C11 C12 C7 0.7(6)
C14 N1 C13 N2 -0.3(4)
C14 N1 C13 P1 -178.7(3)
C15 N2 C13 N1 0.6(4)
C16 N2 C13 N1 175.7(3)
C15 N2 C13 P1 179.0(3)
C16 N2 C13 P1 -6.0(5)
C1 P1 C13 N1 -106.1(3)
C7 P1 C13 N1 4.5(4)
Au1 P1 C13 N1 127.0(3)
C1 P1 C13 N2 75.8(3)
C7 P1 C13 N2 -173.6(3)
Au1 P1 C13 N2 -51.1(3)
C13 N1 C14 C15 -0.1(4)
N1 C14 C15 N2 0.5(4)
C13 N2 C15 C14 -0.6(4)
C16 N2 C15 C14 -175.9(3)
C17 N3 C16 N2 94.8(4)
C19 N3 C16 N2 -79.4(4)
C15 N2 C16 N3 -23.2(5)
C13 N2 C16 N3 162.6(3)
C19 N3 C17 C18 -0.8(4)
C16 N3 C17 C18 -176.1(3)
N3 C17 C18 N4 0.8(4)
C19 N4 C18 C17 -0.6(4)
C18 N4 C19 N3 0.0(4)
C18 N4 C19 P2 -170.8(3)
C17 N3 C19 N4 0.5(4)
C16 N3 C19 N4 175.5(3)
C17 N3 C19 P2 171.1(3)
C16 N3 C19 P2 -13.9(5)
C20 P2 C19 N4 83.5(3)
C26 P2 C19 N4 -29.7(4)
Au2 P2 C19 N4 -147.5(3)
C20 P2 C19 N3 -86.1(3)
C26 P2 C19 N3 160.7(3)
Au2 P2 C19 N3 42.8(3)
C19 P2 C20 C25 126.8(3)
C26 P2 C20 C25 -124.1(3)
Au2 P2 C20 C25 0.0(4)
C19 P2 C20 C21 -52.8(3)
C26 P2 C20 C21 56.4(4)
Au2 P2 C20 C21 -179.5(3)
C25 C20 C21 C22 3.4(6)
P2 C20 C21 C22 -177.1(3)
C20 C21 C22 C23 -1.3(6)
C21 C22 C23 C24 -2.2(7)
C22 C23 C24 C25 3.7(7)
C21 C20 C25 C24 -1.9(6)
P2 C20 C25 C24 178.5(3)
C23 C24 C25 C20 -1.6(6)
C20 P2 C26 C27 169.6(3)
C19 P2 C26 C27 -82.4(3)
Au2 P2 C26 C27 39.9(3)
C20 P2 C26 C31 -9.6(4)
C19 P2 C26 C31 98.5(3)
Au2 P2 C26 C31 -139.3(3)
C31 C26 C27 C28 -1.7(6)
P2 C26 C27 C28 179.1(3)
C26 C27 C28 C29 -1.1(7)
C27 C28 C29 C30 2.6(7)
C28 C29 C30 C31 -1.2(7)
C29 C30 C31 C26 -1.6(7)
C27 C26 C31 C30 3.0(6)
P2 C26 C31 C30 -177.8(3)
